data_2238942
loop_
_publ_author_name
'Suchetan, Parameshwar Adimoole'
'Mohan, Revanasiddappa Nadigar'
Vijithkumar
'Palakshamurthy, Bandrehalli Siddagangaiah'
'Sreenivasa, Swamy'

_publ_section_title
;
 6-Chloro-<i>N</i>-(pyridin-4-ylmethyl)pyridine-3-sulfonamide
;
_journal_issue 12
_journal_name_full 'Acta Crystallographica Section E'
_journal_page_first o1765
_journal_paper_doi 10.1107/S1600536813030523
_journal_volume 69
_journal_year 2013
_chemical_formula_iupac 'C11 H10 Cl N3 O2 S'
_chemical_formula_moiety 'C11 H10 Cl N3 O2 S'
_chemical_formula_sum 'C11 H10 Cl N3 O2 S'
_chemical_formula_weight 283.73
_chemical_melting_point 492
_chemical_name_systematic
;
6-Chloro-<i>N</i>-(pyridin-4-ylmethyl)pyridine-3-sulfonamide
;
_space_group_IT_number 14
_symmetry_cell_setting monoclinic
_symmetry_space_group_name_Hall '-P 2ybc'
_symmetry_space_group_name_H-M 'P 1 21/c 1'
_atom_sites_solution_hydrogens geom
_atom_sites_solution_primary direct
_atom_sites_solution_secondary difmap
_audit_creation_method SHELXL-97
_cell_angle_alpha 90.00
_cell_angle_beta 92.388(6)
_cell_angle_gamma 90.00
_cell_formula_units_Z 4
_cell_length_a 5.4140(6)
_cell_length_b 18.172(2)
_cell_length_c 12.9392(15)
_cell_measurement_reflns_used 1103
_cell_measurement_temperature 293(2)
_cell_measurement_theta_max 27.8
_cell_measurement_theta_min 1.9
_cell_volume 1271.9(2)
_computing_cell_refinement 'SAINT-Plus (Bruker, 2009)'
_computing_data_collection 'APEX2 (Bruker, 2009)'
_computing_data_reduction 'SAINT-Plus (Bruker, 2009)'
_computing_molecular_graphics 'Mercury (Macrae <i>et al.</i>, 2008)'
_computing_publication_material 'SHELXL97 (Sheldrick, 2008)'
_computing_structure_refinement 'SHELXL97 (Sheldrick, 2008)'
_computing_structure_solution 'SHELXS97 (Sheldrick, 2008)'
_diffrn_ambient_temperature 293(2)
_diffrn_measured_fraction_theta_full 0.982
_diffrn_measured_fraction_theta_max 0.982
_diffrn_measurement_device_type 'Bruker APEXII CCD'
_diffrn_measurement_method '\f and \w scans'
_diffrn_radiation_monochromator graphite
_diffrn_radiation_source 'fine-focus sealed tube'
_diffrn_radiation_type MoK\a
_diffrn_radiation_wavelength 0.71073
_diffrn_reflns_av_R_equivalents 0.0350
_diffrn_reflns_av_sigmaI/netI 0.0207
_diffrn_reflns_limit_h_max 7
_diffrn_reflns_limit_h_min -7
_diffrn_reflns_limit_k_max 23
_diffrn_reflns_limit_k_min -23
_diffrn_reflns_limit_l_max 16
_diffrn_reflns_limit_l_min -13
_diffrn_reflns_number 20929
_diffrn_reflns_theta_full 27.83
_diffrn_reflns_theta_max 27.83
_diffrn_reflns_theta_min 1.93
_diffrn_standards_number 0
_exptl_absorpt_coefficient_mu 0.461
_exptl_absorpt_correction_T_max 0.899
_exptl_absorpt_correction_T_min 0.852
_exptl_absorpt_correction_type multi-scan
_exptl_absorpt_process_details '(<i>SADABS</i>; Bruker, 2009)'
_exptl_crystal_colour yellow
_exptl_crystal_density_diffrn 1.482
_exptl_crystal_density_method 'not measured'
_exptl_crystal_description prism
_exptl_crystal_F_000 584
_exptl_crystal_size_max 0.35
_exptl_crystal_size_mid 0.29
_exptl_crystal_size_min 0.23
_refine_diff_density_max 0.274
_refine_diff_density_min -0.387
_refine_ls_extinction_method none
_refine_ls_goodness_of_fit_ref 0.824
_refine_ls_hydrogen_treatment mixed
_refine_ls_matrix_type full
_refine_ls_number_parameters 167
_refine_ls_number_reflns 2961
_refine_ls_number_restraints 0
_refine_ls_restrained_S_all 0.824
_refine_ls_R_factor_all 0.0628
_refine_ls_R_factor_gt 0.0442
_refine_ls_shift/su_max 0.000
_refine_ls_shift/su_mean 0.000
_refine_ls_structure_factor_coef Fsqd
_refine_ls_weighting_details 'calc w=1/[\s^2^(Fo^2^)+(0.0847P)^2^+0.7427P] where P=(Fo^2^+2Fc^2^)/3'
_refine_ls_weighting_scheme calc
_refine_ls_wR_factor_gt 0.1257
_refine_ls_wR_factor_ref 0.1373
_reflns_number_gt 2185
_reflns_number_total 2961
_reflns_threshold_expression I>2\s(I)
_cod_data_source_file wm2782.cif
_cod_data_source_block I
_cod_original_sg_symbol_H-M 'P 21/c'
_cod_database_code 2238942

loop_
_symmetry_equiv_pos_as_xyz
'x, y, z'
'-x, y+1/2, -z+1/2'
'-x, -y, -z'
'x, -y-1/2, z-1/2'

loop_
_atom_site_type_symbol
_atom_site_label
_atom_site_fract_x
_atom_site_fract_y
_atom_site_fract_z
_atom_site_U_iso_or_equiv
_atom_site_adp_type
_atom_site_calc_flag
_atom_site_refinement_flags
_atom_site_occupancy
_atom_site_symmetry_multiplicity
H HN2 0.486(4) 0.3469(13) 0.213(2) 0.058(7) Uiso d . 1 1
S S1 0.32655(10) 0.44681(3) 0.19440(4) 0.0590(2) Uani d . 1 1
Cl Cl1 1.10225(15) 0.64661(4) 0.41805(6) 0.0911(3) Uani d . 1 1
C C1 0.5418(4) 0.50525(11) 0.25986(16) 0.0486(4) Uani d . 1 1
C C7 0.6225(4) 0.32076(10) 0.00501(15) 0.0474(4) Uani d . 1 1
N N2 0.4712(4) 0.37356(11) 0.16614(15) 0.0584(5) Uani d . 1 1
C C3 0.8769(4) 0.59143(12) 0.35659(18) 0.0600(5) Uani d . 1 1
N N3 0.5621(4) 0.22140(11) -0.15918(16) 0.0692(5) Uani d . 1 1
C C11 0.4300(4) 0.27124(12) -0.00074(17) 0.0571(5) Uani d . 1 1
H H11 0.3157 0.2700 0.0509 0.068 Uiso calc R 1 1
N N1 0.8263(5) 0.60509(13) 0.2581(2) 0.0899(7) Uani d . 1 1
O O1 0.1498(3) 0.42543(11) 0.26714(16) 0.0804(5) Uani d . 1 1
O O2 0.2501(4) 0.48324(12) 0.10098(16) 0.0912(6) Uani d . 1 1
C C10 0.4071(4) 0.22353(13) -0.08329(19) 0.0653(6) Uani d . 1 1
H H10 0.2746 0.1909 -0.0856 0.078 Uiso calc R 1 1
C C5 0.6049(6) 0.49344(15) 0.36172(19) 0.0785(8) Uani d . 1 1
H H5 0.5314 0.4553 0.3973 0.094 Uiso calc R 1 1
C C2 0.6559(6) 0.56102(15) 0.2099(2) 0.0822(8) Uani d . 1 1
H H2 0.6153 0.5691 0.1402 0.099 Uiso calc R 1 1
C C8 0.7862(5) 0.31869(14) -0.0734(2) 0.0676(6) Uani d . 1 1
H H8 0.9200 0.3508 -0.0731 0.081 Uiso calc R 1 1
C C6 0.6641(4) 0.37509(14) 0.09095(17) 0.0635(6) Uani d . 1 1
H H6A 0.8220 0.3648 0.1262 0.076 Uiso calc R 1 1
H H6B 0.6725 0.4241 0.0617 0.076 Uiso calc R 1 1
C C4 0.7741(6) 0.53707(15) 0.41083(18) 0.0797(8) Uani d . 1 1
H H4 0.8183 0.5298 0.4803 0.096 Uiso calc R 1 1
C C9 0.7497(5) 0.26847(16) -0.1525(2) 0.0805(8) Uani d . 1 1
H H9 0.8635 0.2675 -0.2044 0.097 Uiso calc R 1 1

loop_
_atom_site_aniso_label
_atom_site_aniso_U_11
_atom_site_aniso_U_22
_atom_site_aniso_U_33
_atom_site_aniso_U_12
_atom_site_aniso_U_13
_atom_site_aniso_U_23
S1 0.0487(3) 0.0671(4) 0.0603(4) -0.0063(2) -0.0084(2) 0.0061(3)
Cl1 0.0924(5) 0.0868(5) 0.0934(5) -0.0227(4) -0.0072(4) -0.0295(4)
C1 0.0463(10) 0.0461(10) 0.0534(11) 0.0038(8) 0.0016(8) 0.0003(8)
C7 0.0480(10) 0.0485(10) 0.0454(10) 0.0020(8) -0.0032(8) 0.0064(8)
N2 0.0767(12) 0.0571(10) 0.0413(10) -0.0150(9) 0.0034(8) 0.0012(8)
C3 0.0623(13) 0.0550(12) 0.0626(14) -0.0032(10) 0.0027(10) -0.0153(10)
N3 0.0808(13) 0.0633(11) 0.0640(12) 0.0020(10) 0.0095(10) -0.0132(9)
C11 0.0542(11) 0.0622(12) 0.0554(12) -0.0072(10) 0.0088(9) -0.0077(10)
N1 0.1045(18) 0.0783(14) 0.0853(17) -0.0339(13) -0.0122(14) 0.0155(12)
O1 0.0526(9) 0.0965(13) 0.0928(13) -0.0144(9) 0.0127(9) -0.0050(11)
O2 0.0814(12) 0.1002(14) 0.0883(14) -0.0074(10) -0.0385(11) 0.0283(11)
C10 0.0620(13) 0.0641(13) 0.0700(15) -0.0071(11) 0.0051(11) -0.0144(11)
C5 0.106(2) 0.0773(16) 0.0522(14) -0.0350(15) 0.0037(13) 0.0053(12)
C2 0.098(2) 0.0758(16) 0.0713(16) -0.0242(14) -0.0187(15) 0.0251(13)
C8 0.0635(14) 0.0694(14) 0.0710(15) -0.0096(11) 0.0158(12) -0.0021(12)
C6 0.0645(13) 0.0728(14) 0.0532(12) -0.0219(11) 0.0026(10) -0.0049(11)
C4 0.111(2) 0.0838(17) 0.0432(12) -0.0313(15) -0.0079(13) -0.0001(11)
C9 0.0896(19) 0.0863(18) 0.0678(16) -0.0030(15) 0.0309(14) -0.0107(14)

loop_
_atom_type_symbol
_atom_type_description
_atom_type_scat_dispersion_real
_atom_type_scat_dispersion_imag
_atom_type_scat_source
C C 0.0033 0.0016 'International Tables Vol C Tables 4.2.6.8 and 6.1.1.4'
H H 0.0000 0.0000 'International Tables Vol C Tables 4.2.6.8 and 6.1.1.4'
Cl Cl 0.1484 0.1585 'International Tables Vol C Tables 4.2.6.8 and 6.1.1.4'
N N 0.0061 0.0033 'International Tables Vol C Tables 4.2.6.8 and 6.1.1.4'
O O 0.0106 0.0060 'International Tables Vol C Tables 4.2.6.8 and 6.1.1.4'
S S 0.1246 0.1234 'International Tables Vol C Tables 4.2.6.8 and 6.1.1.4'

loop_
_geom_angle_atom_site_label_1
_geom_angle_atom_site_label_2
_geom_angle_atom_site_label_3
_geom_angle
O1 S1 O2 120.54(13)
O1 S1 N2 105.88(11)
O2 S1 N2 108.75(13)
O1 S1 C1 107.16(11)
O2 S1 C1 106.87(11)
N2 S1 C1 106.94(10)
C2 C1 C5 118.3(2)
C2 C1 S1 121.47(18)
C5 C1 S1 120.14(17)
C11 C7 C8 116.9(2)
C11 C7 C6 124.15(19)
C8 C7 C6 118.97(19)
C6 N2 S1 120.65(17)
C6 N2 HN2 118.6(19)
S1 N2 HN2 112.0(18)
N1 C3 C4 124.7(2)
N1 C3 Cl1 116.52(19)
C4 C3 Cl1 118.74(19)
C10 N3 C9 116.2(2)
C7 C11 C10 119.8(2)
C7 C11 H11 120.1
C10 C11 H11 120.1
C3 N1 C2 116.4(2)
N3 C10 C11 123.8(2)
N3 C10 H10 118.1
C11 C10 H10 118.1
C4 C5 C1 120.0(2)
C4 C5 H5 120.0
C1 C5 H5 120.0
N1 C2 C1 122.3(2)
N1 C2 H2 118.9
C1 C2 H2 118.9
C7 C8 C9 119.2(2)
C7 C8 H8 120.4
C9 C8 H8 120.4
N2 C6 C7 113.18(17)
N2 C6 H6A 108.9
C7 C6 H6A 108.9
N2 C6 H6B 108.9
C7 C6 H6B 108.9
H6A C6 H6B 107.8
C3 C4 C5 118.2(2)
C3 C4 H4 120.9
C5 C4 H4 120.9
N3 C9 C8 124.1(2)
N3 C9 H9 118.0
C8 C9 H9 118.0

loop_
_geom_bond_atom_site_label_1
_geom_bond_atom_site_label_2
_geom_bond_distance
S1 O1 1.4238(19)
S1 O2 1.4244(18)
S1 N2 1.595(2)
S1 C1 1.767(2)
Cl1 C3 1.745(2)
C1 C2 1.364(3)
C1 C5 1.365(3)
C7 C11 1.376(3)
C7 C8 1.375(3)
C7 C6 1.497(3)
N2 C6 1.457(3)
N2 HN2 0.78(3)
C3 N1 1.316(3)
C3 C4 1.346(3)
N3 C10 1.318(3)
N3 C9 1.328(3)
C11 C10 1.377(3)
C11 H11 0.9300
N1 C2 1.354(3)
C10 H10 0.9300
C5 C4 1.350(3)
C5 H5 0.9300
C2 H2 0.9300
C8 C9 1.379(4)
C8 H8 0.9300
C6 H6A 0.9700
C6 H6B 0.9700
C4 H4 0.9300
C9 H9 0.9300

loop_
_geom_hbond_atom_site_label_D
_geom_hbond_atom_site_label_H
_geom_hbond_atom_site_label_A
_geom_hbond_site_symmetry_A
_geom_hbond_distance_DH
_geom_hbond_distance_HA
_geom_hbond_distance_DA
_geom_hbond_angle_DHA
N2 HN2 N3 4_566 0.78(3) 2.10(3) 2.870(3) 174.53

loop_
_geom_torsion_atom_site_label_1
_geom_torsion_atom_site_label_2
_geom_torsion_atom_site_label_3
_geom_torsion_atom_site_label_4
_geom_torsion
O1 S1 C1 C2 -148.2(2)
O2 S1 C1 C2 -17.7(3)
N2 S1 C1 C2 98.7(2)
O1 S1 C1 C5 34.4(2)
O2 S1 C1 C5 164.9(2)
N2 S1 C1 C5 -78.7(2)
O1 S1 N2 C6 178.59(17)
O2 S1 N2 C6 47.7(2)
C1 S1 N2 C6 -67.37(19)
C8 C7 C11 C10 -0.9(3)
C6 C7 C11 C10 179.8(2)
C4 C3 N1 C2 0.7(5)
Cl1 C3 N1 C2 178.4(2)
C9 N3 C10 C11 0.5(4)
C7 C11 C10 N3 0.5(4)
C2 C1 C5 C4 0.9(4)
S1 C1 C5 C4 178.3(2)
C3 N1 C2 C1 0.0(5)
C5 C1 C2 N1 -0.7(5)
S1 C1 C2 N1 -178.2(2)
C11 C7 C8 C9 0.3(3)
C6 C7 C8 C9 179.6(2)
S1 N2 C6 C7 -125.57(19)
C11 C7 C6 N2 -3.3(3)
C8 C7 C6 N2 177.4(2)
N1 C3 C4 C5 -0.6(5)
Cl1 C3 C4 C5 -178.2(2)
C1 C5 C4 C3 -0.2(5)
C10 N3 C9 C8 -1.2(4)
C7 C8 C9 N3 0.8(4)
